data_4503212
loop_
_publ_author_name
'Qi, Yan'
'Luo, Feng'
'Che, Yunxia'
'Zheng, Jimin'

_publ_section_title
;
 Hydrothermal Synthesis of Metal&#x2212;Organic Frameworks Based on
 Aromatic Polycarboxylate and Flexible Bis(imidazole) Ligands
;
_journal_issue 2
_journal_name_full 'Crystal Growth &amp; Design'
_journal_page_first 606
_journal_paper_doi 10.1021/cg700758c
_journal_volume 8
_journal_year 2008
_chemical_formula_sum 'C20 H22 Co N4 O4'
_chemical_formula_weight 441.35
_chemical_name_systematic
; 
 ? 
;
_space_group_IT_number 14
_symmetry_cell_setting monoclinic
_symmetry_space_group_name_Hall '-P 2ybc'
_symmetry_space_group_name_H-M 'P 1 21/c 1'
_atom_sites_solution_hydrogens geom
_atom_sites_solution_primary direct
_atom_sites_solution_secondary difmap
_audit_creation_method SHELXL-97
_cell_angle_alpha 90.00
_cell_angle_beta 112.34(2)
_cell_angle_gamma 90.00
_cell_formula_units_Z 4
_cell_length_a 11.409(2)
_cell_length_b 10.998(2)
_cell_length_c 17.116(6)
_cell_measurement_reflns_used 13214
_cell_measurement_temperature 293(2)
_cell_measurement_theta_max 27.51
_cell_measurement_theta_min 3.16
_cell_volume 1986.5(9)
_computing_cell_refinement 'RAXIS-RAPID Auto'
_computing_data_collection 'RAXIS-RAPID Auto'
_computing_data_reduction 'RAXIS-RAPID Auto'
_computing_molecular_graphics 'Bruker SHELXTL'
_computing_publication_material 'Bruker SHELXTL'
_computing_structure_refinement 'SHELXL-97 (Sheldrick, 1997)'
_computing_structure_solution 'SHELXS-97 (Sheldrick, 1990)'
_diffrn_ambient_temperature 293(2)
_diffrn_measured_fraction_theta_full 0.991
_diffrn_measured_fraction_theta_max 0.991
_diffrn_measurement_device_type 'rigaku r-axis rapid IP area detector'
_diffrn_measurement_method oscillation
_diffrn_radiation_monochromator graphite
_diffrn_radiation_source 'rotating anode'
_diffrn_radiation_type MoK\a
_diffrn_radiation_wavelength 0.71073
_diffrn_reflns_av_R_equivalents 0.0468
_diffrn_reflns_av_sigmaI/netI 0.0414
_diffrn_reflns_limit_h_max 14
_diffrn_reflns_limit_h_min -14
_diffrn_reflns_limit_k_max 14
_diffrn_reflns_limit_k_min -14
_diffrn_reflns_limit_l_max 22
_diffrn_reflns_limit_l_min -22
_diffrn_reflns_number 18178
_diffrn_reflns_theta_full 27.48
_diffrn_reflns_theta_max 27.48
_diffrn_reflns_theta_min 3.16
_exptl_absorpt_coefficient_mu 0.899
_exptl_absorpt_correction_T_max 0.9573
_exptl_absorpt_correction_T_min 0.7800
_exptl_absorpt_correction_type multi-scan
_exptl_crystal_colour Purple
_exptl_crystal_density_diffrn 1.476
_exptl_crystal_density_method 'not measured'
_exptl_crystal_description Block
_exptl_crystal_F_000 916
_exptl_crystal_size_max 0.29
_exptl_crystal_size_mid 0.19
_exptl_crystal_size_min 0.05
_refine_diff_density_max 0.982
_refine_diff_density_min -0.600
_refine_diff_density_rms 0.064
_refine_ls_extinction_method none
_refine_ls_goodness_of_fit_ref 1.038
_refine_ls_hydrogen_treatment constr
_refine_ls_matrix_type full
_refine_ls_number_parameters 262
_refine_ls_number_reflns 4522
_refine_ls_number_restraints 0
_refine_ls_restrained_S_all 1.038
_refine_ls_R_factor_all 0.0713
_refine_ls_R_factor_gt 0.0483
_refine_ls_shift/su_max 0.005
_refine_ls_shift/su_mean 0.000
_refine_ls_structure_factor_coef Fsqd
_refine_ls_weighting_details 'calc w=1/[\s^2^(Fo^2^)+(0.0583P)^2^+1.5753P] where P=(Fo^2^+2Fc^2^)/3'
_refine_ls_weighting_scheme calc
_refine_ls_wR_factor_gt 0.1178
_refine_ls_wR_factor_ref 0.1306
_reflns_number_gt 3349
_reflns_number_total 4522
_reflns_threshold_expression >2sigma(I)
_cod_data_source_file cg700758c-file006.cif
_cod_data_source_block shelxl
_cod_depositor_comments
;
The following automatic conversions were performed:

'_symmetry_cell_setting' value 'Monoclinic' changed to 'monoclinic'
according to /home/saulius/struct/CIF-dictionaries/cif_core.dic
dictionary named 'cif_core.dic' version 2.4.1 from
2010-06-29.

'_exptl_absorpt_correction_type' value 'Multi-Scan'
changed to 'multi-scan' according to
/home/saulius/struct/CIF-dictionaries/cif_core.dic dictionary named
'cif_core.dic' version 2.4.1 from
2010-06-29.

'_refine_ls_hydrogen_treatment' value 'CONSTR' changed
to 'constr' according to
/home/saulius/struct/CIF-dictionaries/cif_core.dic dictionary named
'cif_core.dic' version 2.4.1 from 2010-06-29.

Automatic conversion script
Id: cif_fix_values 1715 2011-07-08 13:25:40Z adriana 
;
_cod_original_sg_symbol_H-M P2(1)/c
_cod_database_code 4503212

loop_
_symmetry_equiv_pos_as_xyz
'x, y, z'
'-x, y+1/2, -z+1/2'
'-x, -y, -z'
'x, -y-1/2, z-1/2'

loop_
_atom_site_label
_atom_site_type_symbol
_atom_site_fract_x
_atom_site_fract_y
_atom_site_fract_z
_atom_site_U_iso_or_equiv
_atom_site_adp_type
_atom_site_occupancy
_atom_site_symmetry_multiplicity
_atom_site_calc_flag
_atom_site_refinement_flags
C1 C 0.3218(3) 0.0947(3) 0.2628(2) 0.0441(7) Uani 1 1 d .
H1 H 0.3970 0.0557 0.2686 0.053 Uiso 1 1 calc R
C2 C 0.1707(3) 0.2232(4) 0.2293(3) 0.0687(12) Uani 1 1 d .
H2 H 0.1209 0.2915 0.2074 0.082 Uiso 1 1 calc R
C3 C 0.1413(4) 0.1322(4) 0.2710(3) 0.0755(13) Uani 1 1 d .
H3 H 0.0685 0.1260 0.2829 0.091 Uiso 1 1 calc R
C4 C 0.2591(3) -0.0586(3) 0.3462(3) 0.0613(9) Uani 1 1 d .
H4A H 0.3207 -0.1104 0.3362 0.074 Uiso 1 1 calc R
H4B H 0.2945 -0.0339 0.4050 0.074 Uiso 1 1 calc R
C5 C 0.1432(4) -0.1295(4) 0.3312(3) 0.0685(11) Uani 1 1 d .
H5A H 0.1059 -0.1536 0.2723 0.082 Uiso 1 1 calc R
H5B H 0.0821 -0.0798 0.3434 0.082 Uiso 1 1 calc R
C6 C 0.1743(4) -0.2425(4) 0.3873(3) 0.0698(11) Uani 1 1 d .
H6A H 0.2269 -0.2185 0.4445 0.084 Uiso 1 1 calc R
H6B H 0.0960 -0.2752 0.3885 0.084 Uiso 1 1 calc R
C7 C 0.2393(4) -0.3388(4) 0.3608(3) 0.0740(12) Uani 1 1 d .
H7A H 0.3190 -0.3081 0.3607 0.089 Uiso 1 1 calc R
H7B H 0.1876 -0.3643 0.3038 0.089 Uiso 1 1 calc R
C8 C 0.2646(5) -0.4485(4) 0.4214(4) 0.0885(15) Uani 1 1 d .
H8A H 0.3014 -0.4188 0.4790 0.106 Uiso 1 1 calc R
H8B H 0.1842 -0.4861 0.4139 0.106 Uiso 1 1 calc R
C9 C 0.3429(5) -0.5351(4) 0.4108(3) 0.0865(15) Uani 1 1 d .
H9A H 0.4239 -0.4974 0.4200 0.104 Uiso 1 1 calc R
H9B H 0.3073 -0.5621 0.3525 0.104 Uiso 1 1 calc R
C10 C 0.4109(4) -0.7518(3) 0.4513(2) 0.0608(10) Uani 1 1 d .
H10 H 0.4329 -0.7715 0.4058 0.073 Uiso 1 1 calc R
C11 C 0.4172(3) -0.8252(3) 0.5147(2) 0.0512(8) Uani 1 1 d .
H11 H 0.4443 -0.9056 0.5207 0.061 Uiso 1 1 calc R
C12 C 0.3485(3) -0.6537(3) 0.5381(2) 0.0491(8) Uani 1 1 d .
H12 H 0.3194 -0.5915 0.5629 0.059 Uiso 1 1 calc R
C13 C 0.3060(3) 0.5517(3) 0.14294(18) 0.0412(7) Uani 1 1 d .
C14 C 0.2108(3) 0.6522(3) 0.12037(18) 0.0379(6) Uani 1 1 d .
C15 C 0.0836(3) 0.6223(3) 0.0815(2) 0.0535(8) Uani 1 1 d .
H15 H 0.0601 0.5408 0.0758 0.064 Uiso 1 1 calc R
C16 C -0.0088(3) 0.7097(4) 0.0510(3) 0.0668(11) Uani 1 1 d .
H16 H -0.0933 0.6872 0.0244 0.080 Uiso 1 1 calc R
C17 C 0.0242(4) 0.8296(4) 0.0602(3) 0.0647(10) Uani 1 1 d .
H17 H -0.0379 0.8893 0.0402 0.078 Uiso 1 1 calc R
C18 C 0.1499(3) 0.8622(3) 0.0992(2) 0.0499(8) Uani 1 1 d .
H18 H 0.1718 0.9441 0.1046 0.060 Uiso 1 1 calc R
C19 C 0.2444(3) 0.7750(3) 0.13067(18) 0.0361(6) Uani 1 1 d .
C20 C 0.3777(3) 0.8187(3) 0.17603(19) 0.0419(7) Uani 1 1 d .
Co1 Co 0.38823(4) 0.31777(3) 0.18512(2) 0.03581(14) Uani 1 1 d .
N1 N 0.2855(2) 0.1995(2) 0.22423(17) 0.0421(6) Uani 1 1 d .
N2 N 0.2385(3) 0.0509(2) 0.29245(19) 0.0510(7) Uani 1 1 d .
N3 N 0.3663(3) -0.6430(3) 0.46549(18) 0.0544(7) Uani 1 1 d .
N4 N 0.3773(2) -0.7637(2) 0.57001(15) 0.0401(5) Uani 1 1 d .
O1 O 0.2786(2) 0.45766(19) 0.17682(14) 0.0517(6) Uani 1 1 d .
O2 O 0.4010(2) 0.5593(2) 0.12546(16) 0.0577(6) Uani 1 1 d .
O3 O 0.4346(2) 0.7766(2) 0.24904(14) 0.0522(6) Uani 1 1 d .
O4 O 0.4215(3) 0.8964(3) 0.14323(18) 0.0735(8) Uani 1 1 d .

loop_
_atom_site_aniso_label
_atom_site_aniso_U_11
_atom_site_aniso_U_22
_atom_site_aniso_U_33
_atom_site_aniso_U_23
_atom_site_aniso_U_13
_atom_site_aniso_U_12
C1 0.0425(15) 0.0372(16) 0.0538(18) -0.0003(13) 0.0195(14) 0.0005(13)
C2 0.0481(19) 0.055(2) 0.111(3) 0.033(2) 0.039(2) 0.0139(17)
C3 0.057(2) 0.066(3) 0.122(4) 0.030(2) 0.055(2) 0.010(2)
C4 0.058(2) 0.052(2) 0.068(2) 0.0119(17) 0.0181(18) -0.0066(17)
C5 0.063(2) 0.056(2) 0.092(3) 0.017(2) 0.036(2) 0.0035(19)
C6 0.076(3) 0.062(2) 0.079(3) 0.027(2) 0.038(2) 0.000(2)
C7 0.081(3) 0.056(2) 0.104(3) 0.031(2) 0.055(3) 0.010(2)
C8 0.092(3) 0.062(3) 0.134(4) 0.043(3) 0.068(3) 0.015(2)
C9 0.108(3) 0.078(3) 0.095(3) 0.051(3) 0.063(3) 0.031(3)
C10 0.083(3) 0.061(2) 0.0429(19) -0.0075(16) 0.0286(19) 0.003(2)
C11 0.068(2) 0.0423(18) 0.0423(17) -0.0046(14) 0.0196(16) 0.0046(16)
C12 0.0573(19) 0.0427(17) 0.0503(18) 0.0056(14) 0.0240(15) 0.0077(15)
C13 0.0435(15) 0.0335(15) 0.0388(15) -0.0037(12) 0.0070(12) 0.0007(13)
C14 0.0388(14) 0.0373(15) 0.0358(15) 0.0001(11) 0.0122(12) -0.0004(12)
C15 0.0414(16) 0.050(2) 0.061(2) -0.0005(16) 0.0093(15) -0.0059(15)
C16 0.0360(17) 0.074(3) 0.078(3) 0.005(2) 0.0077(17) 0.0034(17)
C17 0.052(2) 0.065(2) 0.070(2) 0.0136(19) 0.0160(18) 0.0247(19)
C18 0.0580(19) 0.0373(16) 0.055(2) 0.0039(14) 0.0220(16) 0.0077(15)
C19 0.0399(14) 0.0352(14) 0.0351(15) 0.0003(11) 0.0163(12) 0.0013(12)
C20 0.0472(16) 0.0341(15) 0.0472(18) -0.0041(13) 0.0210(14) 0.0029(14)
Co1 0.0384(2) 0.0320(2) 0.0360(2) 0.00125(16) 0.01305(16) -0.00118(16)
N1 0.0384(13) 0.0357(13) 0.0520(15) 0.0038(11) 0.0169(11) -0.0002(11)
N2 0.0496(15) 0.0397(14) 0.0669(18) 0.0106(13) 0.0259(14) 0.0001(12)
N3 0.0643(17) 0.0556(17) 0.0475(16) 0.0134(13) 0.0260(14) 0.0050(15)
N4 0.0458(13) 0.0373(13) 0.0348(13) 0.0001(10) 0.0126(11) 0.0013(11)
O1 0.0652(14) 0.0338(11) 0.0569(14) 0.0058(10) 0.0243(11) 0.0069(11)
O2 0.0451(12) 0.0496(14) 0.0800(17) -0.0055(12) 0.0255(12) 0.0046(11)
O3 0.0440(12) 0.0608(14) 0.0469(13) 0.0050(11) 0.0117(10) -0.0017(11)
O4 0.0737(17) 0.0683(17) 0.0796(19) 0.0131(15) 0.0305(15) -0.0217(15)

loop_
_atom_type_symbol
_atom_type_description
_atom_type_scat_dispersion_real
_atom_type_scat_dispersion_imag
_atom_type_scat_source
C C 0.0033 0.0016 'International Tables Vol C Tables 4.2.6.8 and 6.1.1.4'
H H 0.0000 0.0000 'International Tables Vol C Tables 4.2.6.8 and 6.1.1.4'
N N 0.0061 0.0033 'International Tables Vol C Tables 4.2.6.8 and 6.1.1.4'
O O 0.0106 0.0060 'International Tables Vol C Tables 4.2.6.8 and 6.1.1.4'
Co Co 0.3494 0.9721 'International Tables Vol C Tables 4.2.6.8 and 6.1.1.4'

loop_
_geom_angle_atom_site_label_1
_geom_angle_atom_site_label_2
_geom_angle_atom_site_label_3
_geom_angle
_geom_angle_site_symmetry_1
_geom_angle_site_symmetry_3
N1 C1 N2 112.1(3) . .
N1 C1 H1 124.0 . .
N2 C1 H1 124.0 . .
C3 C2 N1 109.2(3) . .
C3 C2 H2 125.4 . .
N1 C2 H2 125.4 . .
C2 C3 N2 106.9(3) . .
C2 C3 H3 126.5 . .
N2 C3 H3 126.5 . .
C5 C4 N2 113.8(3) . .
C5 C4 H4A 108.8 . .
N2 C4 H4A 108.8 . .
C5 C4 H4B 108.8 . .
N2 C4 H4B 108.8 . .
H4A C4 H4B 107.7 . .
C4 C5 C6 110.1(3) . .
C4 C5 H5A 109.6 . .
C6 C5 H5A 109.6 . .
C4 C5 H5B 109.6 . .
C6 C5 H5B 109.6 . .
H5A C5 H5B 108.2 . .
C7 C6 C5 114.7(4) . .
C7 C6 H6A 108.6 . .
C5 C6 H6A 108.6 . .
C7 C6 H6B 108.6 . .
C5 C6 H6B 108.6 . .
H6A C6 H6B 107.6 . .
C6 C7 C8 110.2(4) . .
C6 C7 H7A 109.6 . .
C8 C7 H7A 109.6 . .
C6 C7 H7B 109.6 . .
C8 C7 H7B 109.6 . .
H7A C7 H7B 108.1 . .
C9 C8 C7 114.9(4) . .
C9 C8 H8A 108.5 . .
C7 C8 H8A 108.5 . .
C9 C8 H8B 108.5 . .
C7 C8 H8B 108.5 . .
H8A C8 H8B 107.5 . .
C8 C9 N3 116.7(4) . .
C8 C9 H9A 108.1 . .
N3 C9 H9A 108.1 . .
C8 C9 H9B 108.1 . .
N3 C9 H9B 108.1 . .
H9A C9 H9B 107.3 . .
C11 C10 N3 107.2(3) . .
C11 C10 H10 126.4 . .
N3 C10 H10 126.4 . .
C10 C11 N4 109.5(3) . .
C10 C11 H11 125.2 . .
N4 C11 H11 125.2 . .
N4 C12 N3 111.3(3) . .
N4 C12 H12 124.3 . .
N3 C12 H12 124.3 . .
O2 C13 O1 123.6(3) . .
O2 C13 C14 120.5(3) . .
O1 C13 C14 115.8(3) . .
C15 C14 C19 118.5(3) . .
C15 C14 C13 118.3(3) . .
C19 C14 C13 123.0(3) . .
C16 C15 C14 121.9(3) . .
C16 C15 H15 119.1 . .
C14 C15 H15 119.1 . .
C17 C16 C15 119.6(3) . .
C17 C16 H16 120.2 . .
C15 C16 H16 120.2 . .
C16 C17 C18 119.8(3) . .
C16 C17 H17 120.1 . .
C18 C17 H17 120.1 . .
C17 C18 C19 121.3(3) . .
C17 C18 H18 119.3 . .
C19 C18 H18 119.3 . .
C18 C19 C14 118.9(3) . .
C18 C19 C20 117.7(3) . .
C14 C19 C20 123.4(3) . .
O4 C20 O3 124.4(3) . .
O4 C20 C19 119.7(3) . .
O3 C20 C19 115.8(3) . .
O1 Co1 O3 135.79(10) . 2_645
O1 Co1 N4 111.18(10) . 4
O3 Co1 N4 99.26(10) 2_645 4
O1 Co1 N1 95.45(10) . .
O3 Co1 N1 105.15(10) 2_645 .
N4 Co1 N1 107.75(11) 4 .
C1 N1 C2 105.1(3) . .
C1 N1 Co1 128.1(2) . .
C2 N1 Co1 125.8(2) . .
C1 N2 C3 106.6(3) . .
C1 N2 C4 124.5(3) . .
C3 N2 C4 128.6(3) . .
C12 N3 C10 106.7(3) . .
C12 N3 C9 127.4(3) . .
C10 N3 C9 125.9(3) . .
C12 N4 C11 105.2(3) . .
C12 N4 Co1 126.1(2) . 4_556
C11 N4 Co1 127.9(2) . 4_556
C13 O1 Co1 114.1(2) . .
C20 O3 Co1 121.2(2) . 2_655

loop_
_geom_bond_atom_site_label_1
_geom_bond_atom_site_label_2
_geom_bond_distance
_geom_bond_site_symmetry_2
C1 N1 1.315(4) .
C1 N2 1.327(4) .
C1 H1 0.9300 .
C2 C3 1.343(5) .
C2 N1 1.371(4) .
C2 H2 0.9300 .
C3 N2 1.362(5) .
C3 H3 0.9300 .
C4 C5 1.470(5) .
C4 N2 1.479(4) .
C4 H4A 0.9700 .
C4 H4B 0.9700 .
C5 C6 1.528(5) .
C5 H5A 0.9700 .
C5 H5B 0.9700 .
C6 C7 1.460(6) .
C6 H6A 0.9700 .
C6 H6B 0.9700 .
C7 C8 1.545(5) .
C7 H7A 0.9700 .
C7 H7B 0.9700 .
C8 C9 1.364(6) .
C8 H8A 0.9700 .
C8 H8B 0.9700 .
C9 N3 1.471(4) .
C9 H9A 0.9700 .
C9 H9B 0.9700 .
C10 C11 1.333(5) .
C10 N3 1.358(5) .
C10 H10 0.9300 .
C11 N4 1.373(4) .
C11 H11 0.9300 .
C12 N4 1.316(4) .
C12 N3 1.340(4) .
C12 H12 0.9300 .
C13 O2 1.232(4) .
C13 O1 1.281(4) .
C13 C14 1.494(4) .
C14 C15 1.387(4) .
C14 C19 1.397(4) .
C15 C16 1.375(5) .
C15 H15 0.9300 .
C16 C17 1.364(5) .
C16 H16 0.9300 .
C17 C18 1.380(5) .
C17 H17 0.9300 .
C18 C19 1.389(4) .
C18 H18 0.9300 .
C19 C20 1.499(4) .
C20 O4 1.228(4) .
C20 O3 1.257(4) .
Co1 O1 1.953(2) .
Co1 O3 1.957(2) 2_645
Co1 N4 2.016(2) 4
Co1 N1 2.027(2) .
N4 Co1 2.016(2) 4_556
O3 Co1 1.957(2) 2_655

loop_
_geom_torsion_atom_site_label_1
_geom_torsion_atom_site_label_2
_geom_torsion_atom_site_label_3
_geom_torsion_atom_site_label_4
_geom_torsion
_geom_torsion_site_symmetry_1
_geom_torsion_site_symmetry_4
N1 C2 C3 N2 0.1(5) . .
N2 C4 C5 C6 178.2(3) . .
C4 C5 C6 C7 -74.1(5) . .
C5 C6 C7 C8 -179.5(4) . .
C6 C7 C8 C9 -169.7(5) . .
C7 C8 C9 N3 -178.1(4) . .
N3 C10 C11 N4 -0.3(4) . .
O2 C13 C14 C15 132.8(3) . .
O1 C13 C14 C15 -43.9(4) . .
O2 C13 C14 C19 -42.1(4) . .
O1 C13 C14 C19 141.2(3) . .
C19 C14 C15 C16 1.8(5) . .
C13 C14 C15 C16 -173.3(3) . .
C14 C15 C16 C17 -1.0(6) . .
C15 C16 C17 C18 0.5(6) . .
C16 C17 C18 C19 -0.8(6) . .
C17 C18 C19 C14 1.6(5) . .
C17 C18 C19 C20 -176.9(3) . .
C15 C14 C19 C18 -2.1(4) . .
C13 C14 C19 C18 172.8(3) . .
C15 C14 C19 C20 176.4(3) . .
C13 C14 C19 C20 -8.7(4) . .
C18 C19 C20 O4 -49.8(4) . .
C14 C19 C20 O4 131.7(3) . .
C18 C19 C20 O3 126.0(3) . .
C14 C19 C20 O3 -52.5(4) . .
N2 C1 N1 C2 -0.5(4) . .
N2 C1 N1 Co1 168.9(2) . .
C3 C2 N1 C1 0.2(5) . .
C3 C2 N1 Co1 -169.5(3) . .
O1 Co1 N1 C1 -160.7(3) . .
O3 Co1 N1 C1 -20.2(3) 2_645 .
N4 Co1 N1 C1 85.0(3) 4 .
O1 Co1 N1 C2 6.7(3) . .
O3 Co1 N1 C2 147.2(3) 2_645 .
N4 Co1 N1 C2 -107.6(3) 4 .
N1 C1 N2 C3 0.6(4) . .
N1 C1 N2 C4 -173.4(3) . .
C2 C3 N2 C1 -0.4(5) . .
C2 C3 N2 C4 173.2(4) . .
C5 C4 N2 C1 -145.9(4) . .
C5 C4 N2 C3 41.5(6) . .
N4 C12 N3 C10 -1.0(4) . .
N4 C12 N3 C9 179.1(4) . .
C11 C10 N3 C12 0.7(4) . .
C11 C10 N3 C9 -179.3(4) . .
C8 C9 N3 C12 -18.9(7) . .
C8 C9 N3 C10 161.1(5) . .
N3 C12 N4 C11 0.8(4) . .
N3 C12 N4 Co1 171.4(2) . 4_556
C10 C11 N4 C12 -0.3(4) . .
C10 C11 N4 Co1 -170.7(2) . 4_556
O2 C13 O1 Co1 -7.8(4) . .
C14 C13 O1 Co1 168.81(19) . .
O3 Co1 O1 C13 69.6(2) 2_645 .
N4 Co1 O1 C13 -60.6(2) 4 .
N1 Co1 O1 C13 -172.1(2) . .
O4 C20 O3 Co1 -7.4(4) . 2_655
C19 C20 O3 Co1 176.97(18) . 2_655
